data_7036784
loop_
_publ_author_name
'Saleem, Fariha'
'Rao, Gyandshwar K.'
'Kumar, Satyendra'
'Singh, Mahabir Pratap'
'Singh, Ajai K.'

_publ_section_title
;
 Complexes of (\h(6)-benzene)ruthenium(ii) with
 1,4-bis(phenylthio/seleno-methyl)-1,2,3-triazoles: synthesis, structure
 and applications in catalytic activation of oxidation and transfer
 hydrogenation.
;
_journal_issue 44
_journal_name_full 'Dalton transactions (Cambridge, England : 2003)'
_journal_page_first 19141
_journal_page_last 19152
_journal_paper_doi 10.1039/c5dt02926k
_journal_volume 44
_journal_year 2015
_chemical_formula_moiety 'C22 H21 Cl N3 Ru S Se, F6 P '
_chemical_formula_sum 'C22 H21 Cl F6 N3 P Ru S Se'
_chemical_formula_weight 719.94
_chemical_name_systematic
; 
 ? 
;
_space_group_IT_number 19
_symmetry_cell_setting orthorhombic
_symmetry_space_group_name_Hall 'P 2ac 2ab'
_symmetry_space_group_name_H-M 'P 21 21 21'
_atom_sites_solution_hydrogens geom
_atom_sites_solution_primary direct
_atom_sites_solution_secondary difmap
_audit_block_doi 10.5517/cc1j19yt
_audit_creation_method SHELXL-97
_audit_update_record
;
2015-09-18 deposited with the CCDC.
2015-10-06 downloaded from the CCDC.
;
_cell_angle_alpha 90.00
_cell_angle_beta 90.00
_cell_angle_gamma 90.00
_cell_formula_units_Z 4
_cell_length_a 9.3249(8)
_cell_length_b 10.7293(9)
_cell_length_c 24.776(2)
_cell_measurement_reflns_used 9739
_cell_measurement_temperature 298(2)
_cell_measurement_theta_max 24.23
_cell_measurement_theta_min 2.33
_cell_volume 2478.8(4)
_computing_cell_refinement 'Bruker SMART'
_computing_data_collection 'Bruker SAINT'
_computing_data_reduction 'Bruker SMART'
_computing_molecular_graphics 'Bruker SHELXTL'
_computing_publication_material 'Bruker SHELXTL'
_computing_structure_refinement 'SHELXL-97 (Sheldrick, 1997)'
_computing_structure_solution 'SHELXS-97 (Sheldrick, 1990)'
_diffrn_ambient_temperature 298(2)
_diffrn_measured_fraction_theta_full 0.999
_diffrn_measured_fraction_theta_max o.999
_diffrn_measurement_device_type 'CCD area detector'
_diffrn_measurement_method 'phi and omega scans'
_diffrn_radiation_monochromator graphite
_diffrn_radiation_source 'fine-focus sealed tube'
_diffrn_radiation_type MoK\a
_diffrn_radiation_wavelength 0.71073
_diffrn_reflns_av_R_equivalents 0.0379
_diffrn_reflns_av_sigmaI/netI 0.0315
_diffrn_reflns_limit_h_max 11
_diffrn_reflns_limit_h_min -11
_diffrn_reflns_limit_k_max 12
_diffrn_reflns_limit_k_min -12
_diffrn_reflns_limit_l_max 29
_diffrn_reflns_limit_l_min -29
_diffrn_reflns_number 22815
_diffrn_reflns_theta_full 25.00
_diffrn_reflns_theta_max 25.00
_diffrn_reflns_theta_min 1.64
_exptl_absorpt_coefficient_mu 2.421
_exptl_absorpt_correction_T_max 0.604
_exptl_absorpt_correction_T_min 0.451
_exptl_absorpt_correction_type multi-scan
_exptl_absorpt_process_details '(SADABS; Bruker, 2000)'
_exptl_crystal_colour orange
_exptl_crystal_density_diffrn 1.929
_exptl_crystal_density_meas 1.929
_exptl_crystal_density_method 'not measured'
_exptl_crystal_description block
_exptl_crystal_F_000 1416.0
_exptl_crystal_size_max 0.33
_exptl_crystal_size_mid 0.29
_exptl_crystal_size_min 0.21
_refine_diff_density_max 0.745
_refine_diff_density_min -0.311
_refine_diff_density_rms 0.064
_refine_ls_abs_structure_details 'Flack H D (1983), Acta Cryst. A39, 876-881'
_refine_ls_abs_structure_Flack 0.030(6)
_refine_ls_extinction_method none
_refine_ls_goodness_of_fit_ref 1.046
_refine_ls_hydrogen_treatment constr
_refine_ls_matrix_type full
_refine_ls_number_parameters 325
_refine_ls_number_reflns 4341
_refine_ls_number_restraints 0
_refine_ls_restrained_S_all 1.046
_refine_ls_R_factor_all 0.0208
_refine_ls_R_factor_gt 0.0202
_refine_ls_shift/su_max 0.001
_refine_ls_shift/su_mean 0.000
_refine_ls_structure_factor_coef Fsqd
_refine_ls_weighting_details 'calc w=1/[\s^2^(Fo^2^)+(0.0294P)^2^+0.1153P] where P=(Fo^2^+2Fc^2^)/3'
_refine_ls_weighting_scheme calc
_refine_ls_wR_factor_gt 0.0524
_refine_ls_wR_factor_ref 0.0527
_reflns_number_gt 4235
_reflns_number_total 4341
_reflns_threshold_expression >2sigma(I)
_cod_data_source_file c5dt02926k2.cif
_cod_data_source_block complex3
_cod_depositor_comments
;
The following automatic conversions were performed:

'_symmetry_cell_setting' value 'Orthorhombic' changed to
'orthorhombic' according to
/usr/data/users/saulius/crontab/automatic-downloads/rss-feeds/RSC/lib/dictionaries/cif_core.dic
dictionary named 'cif_core.dic' version 2.4.2 from 2011-04-26.

Automatic conversion script
Id: cif_fix_values 3271 2015-04-21 07:52:19Z andrius 

 Adding full bibliography for 7036782--7036785.cif.
;
_cod_original_sg_symbol_H-M P2(1)2(1)2(1)
_cod_original_formula_sum 'C22 H21 Cl F6 N3 P Ru S Se '
_cod_database_code 7036784

loop_
_symmetry_equiv_pos_as_xyz
'x, y, z'
'-x+1/2, -y, z+1/2'
'-x, y+1/2, -z+1/2'
'x+1/2, -y+1/2, -z'

loop_
_atom_site_label
_atom_site_type_symbol
_atom_site_fract_x
_atom_site_fract_y
_atom_site_fract_z
_atom_site_U_iso_or_equiv
_atom_site_adp_type
_atom_site_occupancy
_atom_site_symmetry_multiplicity
_atom_site_calc_flag
_atom_site_refinement_flags
Ru1 Ru 0.31519(2) 0.77828(2) 0.117120(8) 0.01779(7) Uani 1 1 d .
Se1 Se 0.06659(3) 0.77472(3) 0.079295(10) 0.01984(8) Uani 1 1 d .
Cl1 Cl 0.32663(8) 0.94091(6) 0.05056(3) 0.02607(16) Uani 1 1 d .
P1 P 0.88096(8) 0.05459(7) 0.17316(3) 0.02272(17) Uani 1 1 d .
N1 N 0.3460(2) 0.6474(2) 0.05561(9) 0.0171(5) Uani 1 1 d .
N2 N 0.4535(3) 0.5670(2) 0.05390(9) 0.0222(5) Uani 1 1 d .
F1 F 0.8494(2) 0.14051(18) 0.12156(7) 0.0425(5) Uani 1 1 d .
F6 F 0.9402(2) 0.17153(17) 0.20567(7) 0.0354(4) Uani 1 1 d .
F3 F 0.8189(2) -0.06348(16) 0.14053(7) 0.0335(4) Uani 1 1 d .
N3 N 0.4246(3) 0.4929(2) 0.01212(10) 0.0217(5) Uani 1 1 d .
C19 C 0.3411(4) 0.9073(3) 0.18459(12) 0.0303(8) Uani 1 1 d .
H19 H 0.3150 0.9907 0.1872 0.036 Uiso 1 1 calc R
F2 F 0.7227(2) 0.0818(2) 0.19527(7) 0.0386(5) Uani 1 1 d .
C21 C 0.2821(3) 0.6860(3) 0.19401(11) 0.0275(7) Uani 1 1 d .
H21 H 0.2167 0.6242 0.2033 0.033 Uiso 1 1 calc R
C6 C -0.0359(3) 0.6369(3) 0.11209(11) 0.0208(6) Uani 1 1 d .
C2 C -0.1443(4) 0.4354(3) 0.11144(13) 0.0321(7) Uani 1 1 d .
H2 H -0.1654 0.3611 0.0938 0.039 Uiso 1 1 calc R
F4 F 0.9106(2) -0.03342(18) 0.22403(8) 0.0397(5) Uani 1 1 d .
C3 C -0.1919(4) 0.4537(3) 0.16319(13) 0.0311(7) Uani 1 1 d .
H3 H -0.2447 0.3917 0.1803 0.037 Uiso 1 1 calc R
C8 C 0.2496(3) 0.6238(3) 0.01573(11) 0.0202(6) Uani 1 1 d .
C9 C 0.2998(3) 0.5228(3) -0.01211(11) 0.0245(6) Uani 1 1 d .
H9 H 0.2571 0.4833 -0.0414 0.029 Uiso 1 1 calc R
C4 C -0.1620(3) 0.5635(3) 0.19007(13) 0.0302(7) Uani 1 1 d .
H4 H -0.1940 0.5752 0.2253 0.036 Uiso 1 1 calc R
C5 C -0.0840(3) 0.6561(3) 0.16430(12) 0.0270(7) Uani 1 1 d .
H5 H -0.0642 0.7306 0.1820 0.032 Uiso 1 1 calc R
C20 C 0.2453(4) 0.8144(3) 0.19967(11) 0.0290(7) Uani 1 1 d .
H20 H 0.1561 0.8361 0.2136 0.035 Uiso 1 1 calc R
C1 C -0.0649(3) 0.5267(3) 0.08505(12) 0.0273(7) Uani 1 1 d .
H1 H -0.0320 0.5141 0.0500 0.033 Uiso 1 1 calc R
F5 F 1.0371(2) 0.02559(19) 0.15075(9) 0.0439(5) Uani 1 1 d .
S1 S 0.43396(9) 0.23955(7) 0.01803(3) 0.02943(17) Uani 1 1 d .
C11 C 0.3893(3) 0.2670(3) 0.08724(12) 0.0246(6) Uani 1 1 d .
C7 C 0.1222(3) 0.7029(3) 0.00922(11) 0.0223(6) Uani 1 1 d .
H7A H 0.0437 0.6537 -0.0051 0.027 Uiso 1 1 calc R
H7B H 0.1427 0.7694 -0.0162 0.027 Uiso 1 1 calc R
C16 C 0.4881(3) 0.2415(3) 0.12755(13) 0.0294(7) Uani 1 1 d .
H16 H 0.5783 0.2107 0.1188 0.035 Uiso 1 1 calc R
C22 C 0.4178(4) 0.6543(3) 0.17440(12) 0.0312(7) Uani 1 1 d .
H22 H 0.4430 0.5709 0.1706 0.037 Uiso 1 1 calc R
C18 C 0.4798(4) 0.8737(3) 0.16516(13) 0.0332(8) Uani 1 1 d .
H18 H 0.5454 0.9353 0.1558 0.040 Uiso 1 1 calc R
C10 C 0.5189(4) 0.3866(3) 0.00159(13) 0.0282(7) Uani 1 1 d .
H10A H 0.6058 0.3955 0.0228 0.034 Uiso 1 1 calc R
H10B H 0.5458 0.3864 -0.0362 0.034 Uiso 1 1 calc R
C12 C 0.2556(4) 0.3129(3) 0.10048(13) 0.0320(8) Uani 1 1 d .
H12 H 0.1895 0.3296 0.0733 0.038 Uiso 1 1 calc R
C17 C 0.5168(3) 0.7482(3) 0.16026(12) 0.0343(8) Uani 1 1 d .
H17 H 0.6073 0.7264 0.1476 0.041 Uiso 1 1 calc R
C15 C 0.4515(3) 0.2621(3) 0.18105(13) 0.0342(8) Uani 1 1 d .
H15 H 0.5172 0.2442 0.2082 0.041 Uiso 1 1 calc R
C14 C 0.3182(4) 0.3090(3) 0.19431(13) 0.0334(7) Uani 1 1 d .
H14 H 0.2948 0.3237 0.2302 0.040 Uiso 1 1 calc R
C13 C 0.2190(4) 0.3342(3) 0.15398(13) 0.0336(8) Uani 1 1 d .
H13 H 0.1288 0.3651 0.1627 0.040 Uiso 1 1 calc R

loop_
_atom_site_aniso_label
_atom_site_aniso_U_11
_atom_site_aniso_U_22
_atom_site_aniso_U_33
_atom_site_aniso_U_23
_atom_site_aniso_U_13
_atom_site_aniso_U_12
Ru1 0.01920(11) 0.01741(11) 0.01676(11) -0.00088(10) 0.00080(9) -0.00118(10)
Se1 0.01939(14) 0.01920(13) 0.02092(14) 0.00247(12) 0.00059(11) 0.00115(12)
Cl1 0.0318(4) 0.0188(3) 0.0277(4) 0.0038(3) 0.0073(3) -0.0005(3)
P1 0.0240(4) 0.0224(4) 0.0217(4) -0.0023(3) 0.0011(3) 0.0024(3)
N1 0.0209(13) 0.0164(11) 0.0141(11) 0.0015(9) 0.0038(9) 0.0005(9)
N2 0.0258(13) 0.0176(11) 0.0231(12) 0.0028(10) 0.0032(10) -0.0015(10)
F1 0.0705(14) 0.0301(10) 0.0268(10) 0.0021(8) -0.0028(10) 0.0061(9)
F6 0.0392(11) 0.0313(10) 0.0357(10) -0.0095(8) 0.0014(9) -0.0069(9)
F3 0.0399(10) 0.0282(9) 0.0323(10) -0.0090(8) 0.0009(9) -0.0019(9)
N3 0.0275(13) 0.0180(11) 0.0198(12) 0.0003(10) 0.0046(11) -0.0005(11)
C19 0.0343(19) 0.0317(17) 0.0249(16) -0.0114(14) -0.0044(14) -0.0005(14)
F2 0.0267(10) 0.0520(12) 0.0372(11) -0.0151(10) 0.0004(8) 0.0074(9)
C21 0.0342(19) 0.0321(17) 0.0161(14) 0.0044(12) -0.0026(13) -0.0090(14)
C6 0.0142(14) 0.0236(14) 0.0246(15) 0.0097(12) -0.0014(12) -0.0005(11)
C2 0.0400(19) 0.0229(15) 0.0334(18) 0.0027(14) -0.0091(15) -0.0072(14)
F4 0.0494(12) 0.0373(11) 0.0324(10) 0.0082(8) -0.0085(9) -0.0009(9)
C3 0.0303(17) 0.0302(16) 0.0327(17) 0.0095(14) -0.0048(14) -0.0069(15)
C8 0.0242(14) 0.0226(14) 0.0140(13) 0.0032(11) 0.0026(11) -0.0027(12)
C9 0.0324(17) 0.0259(14) 0.0152(13) -0.0014(12) -0.0002(13) -0.0030(13)
C4 0.0252(17) 0.0380(18) 0.0273(16) 0.0045(14) 0.0030(13) -0.0018(15)
C5 0.0232(15) 0.0269(16) 0.0310(17) -0.0020(13) 0.0019(13) 0.0001(13)
C20 0.0290(16) 0.0445(19) 0.0135(14) -0.0057(13) 0.0002(12) 0.0018(15)
C1 0.0300(17) 0.0287(16) 0.0231(15) 0.0032(13) -0.0021(14) -0.0015(14)
F5 0.0293(10) 0.0457(12) 0.0567(13) -0.0118(10) 0.0122(10) 0.0008(9)
S1 0.0423(4) 0.0187(3) 0.0273(4) -0.0028(3) 0.0040(3) -0.0008(3)
C11 0.0308(16) 0.0155(13) 0.0275(16) 0.0011(13) 0.0016(13) -0.0002(13)
C7 0.0274(15) 0.0248(15) 0.0148(13) 0.0004(12) -0.0016(11) 0.0003(12)
C16 0.0277(16) 0.0284(17) 0.0320(17) 0.0005(13) 0.0006(13) 0.0034(13)
C22 0.043(2) 0.0323(17) 0.0183(15) 0.0030(13) -0.0107(15) 0.0069(16)
C18 0.0321(18) 0.0403(19) 0.0272(17) -0.0058(14) -0.0046(14) -0.0115(15)
C10 0.0354(17) 0.0196(14) 0.0297(17) -0.0015(13) 0.0068(14) 0.0025(13)
C12 0.0292(17) 0.0329(18) 0.0339(18) 0.0043(14) -0.0040(13) -0.0028(15)
C17 0.0243(15) 0.052(2) 0.0262(17) -0.0066(15) -0.0078(13) 0.0080(15)
C15 0.0320(17) 0.0396(18) 0.0312(17) 0.0034(14) -0.0058(13) 0.0021(16)
C14 0.0387(18) 0.0334(18) 0.0283(16) 0.0012(14) 0.0056(15) -0.0002(15)
C13 0.0279(18) 0.0346(17) 0.0384(19) 0.0039(15) 0.0084(15) 0.0014(14)

loop_
_atom_type_symbol
_atom_type_description
_atom_type_scat_dispersion_real
_atom_type_scat_dispersion_imag
_atom_type_scat_source
C C 0.0033 0.0016 'International Tables Vol C Tables 4.2.6.8 and 6.1.1.4'
H H 0.0000 0.0000 'International Tables Vol C Tables 4.2.6.8 and 6.1.1.4'
N N 0.0061 0.0033 'International Tables Vol C Tables 4.2.6.8 and 6.1.1.4'
F F 0.0171 0.0103 'International Tables Vol C Tables 4.2.6.8 and 6.1.1.4'
P P 0.1023 0.0942 'International Tables Vol C Tables 4.2.6.8 and 6.1.1.4'
S S 0.1246 0.1234 'International Tables Vol C Tables 4.2.6.8 and 6.1.1.4'
Cl Cl 0.1484 0.1585 'International Tables Vol C Tables 4.2.6.8 and 6.1.1.4'
Se Se -0.0929 2.2259 'International Tables Vol C Tables 4.2.6.8 and 6.1.1.4'
Ru Ru -1.2594 0.8363 'International Tables Vol C Tables 4.2.6.8 and 6.1.1.4'

loop_
_geom_angle_atom_site_label_1
_geom_angle_atom_site_label_2
_geom_angle_atom_site_label_3
_geom_angle
N1 Ru1 C22 90.26(10)
N1 Ru1 C21 110.67(10)
C22 Ru1 C21 37.59(13)
N1 Ru1 C20 147.48(11)
C22 Ru1 C20 68.09(12)
C21 Ru1 C20 38.27(12)
N1 Ru1 C19 165.43(11)
C22 Ru1 C19 80.72(12)
C21 Ru1 C19 68.45(12)
C20 Ru1 C19 37.14(12)
N1 Ru1 C17 97.99(10)
C22 Ru1 C17 37.81(13)
C21 Ru1 C17 68.02(12)
C20 Ru1 C17 79.91(12)
C19 Ru1 C17 67.92(12)
N1 Ru1 C18 127.71(11)
C22 Ru1 C18 67.82(13)
C21 Ru1 C18 80.57(12)
C20 Ru1 C18 67.54(12)
C19 Ru1 C18 38.01(13)
C17 Ru1 C18 37.12(13)
N1 Ru1 Cl1 88.93(6)
C22 Ru1 Cl1 151.06(10)
C21 Ru1 Cl1 160.12(9)
C20 Ru1 Cl1 121.86(9)
C19 Ru1 Cl1 93.45(9)
C17 Ru1 Cl1 113.85(9)
C18 Ru1 Cl1 90.14(9)
N1 Ru1 Se1 81.03(6)
C22 Ru1 Se1 130.18(10)
C21 Ru1 Se1 100.97(8)
C20 Ru1 Se1 94.42(9)
C19 Ru1 Se1 113.53(9)
C17 Ru1 Se1 167.96(9)
C18 Ru1 Se1 149.14(9)
Cl1 Ru1 Se1 78.18(2)
C6 Se1 C7 101.60(13)
C6 Se1 Ru1 108.15(8)
C7 Se1 Ru1 95.29(8)
F5 P1 F6 90.76(11)
F5 P1 F4 90.07(12)
F6 P1 F4 90.38(10)
F5 P1 F2 179.05(12)
F6 P1 F2 90.19(11)
F4 P1 F2 89.85(12)
F5 P1 F1 90.12(12)
F6 P1 F1 90.81(11)
F4 P1 F1 178.80(12)
F2 P1 F1 89.93(11)
F5 P1 F3 90.00(11)
F6 P1 F3 179.24(12)
F4 P1 F3 89.62(10)
F2 P1 F3 89.05(11)
F1 P1 F3 89.19(10)
N2 N1 C8 110.9(2)
N2 N1 Ru1 124.40(17)
C8 N1 Ru1 124.30(18)
N1 N2 N3 105.1(2)
N2 N3 C9 112.2(2)
N2 N3 C10 118.8(2)
C9 N3 C10 128.7(3)
C20 C19 C18 119.5(3)
C20 C19 Ru1 71.33(17)
C18 C19 Ru1 71.45(17)
C20 C19 H19 120.3
C18 C19 H19 120.3
Ru1 C19 H19 129.3
C22 C21 C20 119.1(3)
C22 C21 Ru1 71.14(17)
C20 C21 Ru1 71.32(17)
C22 C21 H21 120.4
C20 C21 H21 120.4
Ru1 C21 H21 129.4
C1 C6 C5 121.0(3)
C1 C6 Se1 123.0(2)
C5 C6 Se1 116.0(2)
C3 C2 C1 120.7(3)
C3 C2 H2 119.7
C1 C2 H2 119.7
C2 C3 C4 120.5(3)
C2 C3 H3 119.7
C4 C3 H3 119.7
N1 C8 C9 106.8(3)
N1 C8 C7 120.5(2)
C9 C8 C7 132.8(3)
N3 C9 C8 105.0(3)
N3 C9 H9 127.5
C8 C9 H9 127.5
C5 C4 C3 119.7(3)
C5 C4 H4 120.2
C3 C4 H4 120.2
C4 C5 C6 119.6(3)
C4 C5 H5 120.2
C6 C5 H5 120.2
C19 C20 C21 120.8(3)
C19 C20 Ru1 71.53(17)
C21 C20 Ru1 70.40(17)
C19 C20 H20 119.6
C21 C20 H20 119.6
Ru1 C20 H20 131.3
C6 C1 C2 118.5(3)
C6 C1 H1 120.7
C2 C1 H1 120.7
C11 S1 C10 100.03(14)
C12 C11 C16 120.0(3)
C12 C11 S1 119.8(2)
C16 C11 S1 120.2(2)
C8 C7 Se1 110.02(19)
C8 C7 H7A 109.7
Se1 C7 H7A 109.7
C8 C7 H7B 109.7
Se1 C7 H7B 109.7
H7A C7 H7B 108.2
C11 C16 C15 119.6(3)
C11 C16 H16 120.2
C15 C16 H16 120.2
C21 C22 C17 120.4(3)
C21 C22 Ru1 71.27(18)
C17 C22 Ru1 71.82(18)
C21 C22 H22 119.8
C17 C22 H22 119.8
Ru1 C22 H22 129.5
C17 C18 C19 119.8(3)
C17 C18 Ru1 71.08(19)
C19 C18 Ru1 70.54(18)
C17 C18 H18 120.1
C19 C18 H18 120.1
Ru1 C18 H18 131.0
N3 C10 S1 112.1(2)
N3 C10 H10A 109.2
S1 C10 H10A 109.2
N3 C10 H10B 109.2
S1 C10 H10B 109.2
H10A C10 H10B 107.9
C11 C12 C13 120.5(3)
C11 C12 H12 119.7
C13 C12 H12 119.7
C18 C17 C22 120.4(3)
C18 C17 Ru1 71.80(19)
C22 C17 Ru1 70.37(17)
C18 C17 H17 119.8
C22 C17 H17 119.8
Ru1 C17 H17 130.7
C14 C15 C16 120.5(3)
C14 C15 H15 119.8
C16 C15 H15 119.8
C15 C14 C13 120.0(3)
C15 C14 H14 120.0
C13 C14 H14 120.0
C12 C13 C14 119.5(3)
C12 C13 H13 120.3
C14 C13 H13 120.3

loop_
_geom_bond_atom_site_label_1
_geom_bond_atom_site_label_2
_geom_bond_distance
Ru1 N1 2.092(2)
Ru1 C22 2.168(3)
Ru1 C21 2.169(3)
Ru1 C20 2.181(3)
Ru1 C19 2.184(3)
Ru1 C17 2.186(3)
Ru1 C18 2.196(3)
Ru1 Cl1 2.4032(7)
Ru1 Se1 2.5007(4)
Se1 C6 1.939(3)
Se1 C7 1.969(3)
P1 F5 1.589(2)
P1 F6 1.5900(19)
P1 F4 1.5990(19)
P1 F2 1.601(2)
P1 F1 1.604(2)
P1 F3 1.6106(18)
N1 N2 1.323(3)
N1 C8 1.360(4)
N2 N3 1.333(3)
N3 C9 1.349(4)
N3 C10 1.463(4)
C19 C20 1.390(5)
C19 C18 1.426(5)
C19 H19 0.9300
C21 C22 1.397(5)
C21 C20 1.426(5)
C21 H21 0.9300
C6 C1 1.386(4)
C6 C5 1.385(4)
C2 C3 1.371(5)
C2 C1 1.392(4)
C2 H2 0.9300
C3 C4 1.381(5)
C3 H3 0.9300
C8 C9 1.367(4)
C8 C7 1.469(4)
C9 H9 0.9300
C4 C5 1.387(4)
C4 H4 0.9300
C5 H5 0.9300
C20 H20 0.9300
C1 H1 0.9300
S1 C11 1.789(3)
S1 C10 1.812(3)
C11 C12 1.380(5)
C11 C16 1.386(4)
C7 H7A 0.9700
C7 H7B 0.9700
C16 C15 1.387(5)
C16 H16 0.9300
C22 C17 1.411(5)
C22 H22 0.9300
C18 C17 1.395(5)
C18 H18 0.9300
C10 H10A 0.9700
C10 H10B 0.9700
C12 C13 1.388(5)
C12 H12 0.9300
C17 H17 0.9300
C15 C14 1.381(5)
C15 H15 0.9300
C14 C13 1.388(5)
C14 H14 0.9300
C13 H13 0.9300

loop_
_geom_torsion_atom_site_label_1
_geom_torsion_atom_site_label_2
_geom_torsion_atom_site_label_3
_geom_torsion_atom_site_label_4
_geom_torsion
N1 Ru1 Se1 C6 84.49(11)
C22 Ru1 Se1 C6 1.80(14)
C21 Ru1 Se1 C6 -24.98(13)
C20 Ru1 Se1 C6 -63.07(13)
C19 Ru1 Se1 C6 -96.10(13)
C17 Ru1 Se1 C6 -1.8(4)
C18 Ru1 Se1 C6 -114.9(2)
Cl1 Ru1 Se1 C6 175.28(9)
N1 Ru1 Se1 C7 -19.56(11)
C22 Ru1 Se1 C7 -102.25(14)
C21 Ru1 Se1 C7 -129.04(12)
C20 Ru1 Se1 C7 -167.13(12)
C19 Ru1 Se1 C7 159.84(13)
C17 Ru1 Se1 C7 -105.8(4)
C18 Ru1 Se1 C7 141.0(2)
Cl1 Ru1 Se1 C7 71.22(9)
C22 Ru1 N1 N2 -29.8(2)
C21 Ru1 N1 N2 -62.1(2)
C20 Ru1 N1 N2 -76.4(3)
C19 Ru1 N1 N2 21.6(5)
C17 Ru1 N1 N2 7.3(2)
C18 Ru1 N1 N2 31.9(3)
Cl1 Ru1 N1 N2 121.3(2)
Se1 Ru1 N1 N2 -160.5(2)
C22 Ru1 N1 C8 142.0(2)
C21 Ru1 N1 C8 109.7(2)
C20 Ru1 N1 C8 95.4(3)
C19 Ru1 N1 C8 -166.6(4)
C17 Ru1 N1 C8 179.1(2)
C18 Ru1 N1 C8 -156.3(2)
Cl1 Ru1 N1 C8 -66.9(2)
Se1 Ru1 N1 C8 11.3(2)
C8 N1 N2 N3 0.5(3)
Ru1 N1 N2 N3 173.29(16)
N1 N2 N3 C9 -1.2(3)
N1 N2 N3 C10 -175.5(2)
N1 Ru1 C19 C20 -118.2(4)
C22 Ru1 C19 C20 -65.8(2)
C21 Ru1 C19 C20 -28.76(19)
C17 Ru1 C19 C20 -102.9(2)
C18 Ru1 C19 C20 -131.4(3)
Cl1 Ru1 C19 C20 142.78(18)
Se1 Ru1 C19 C20 64.2(2)
N1 Ru1 C19 C18 13.3(5)
C22 Ru1 C19 C18 65.7(2)
C21 Ru1 C19 C18 102.7(2)
C20 Ru1 C19 C18 131.4(3)
C17 Ru1 C19 C18 28.6(2)
Cl1 Ru1 C19 C18 -85.80(19)
Se1 Ru1 C19 C18 -164.41(17)
N1 Ru1 C21 C22 61.2(2)
C20 Ru1 C21 C22 -131.2(3)
C19 Ru1 C21 C22 -103.2(2)
C17 Ru1 C21 C22 -29.27(19)
C18 Ru1 C21 C22 -65.7(2)
Cl1 Ru1 C21 C22 -128.8(2)
Se1 Ru1 C21 C22 145.64(17)
N1 Ru1 C21 C20 -167.63(18)
C22 Ru1 C21 C20 131.2(3)
C19 Ru1 C21 C20 27.97(19)
C17 Ru1 C21 C20 101.9(2)
C18 Ru1 C21 C20 65.5(2)
Cl1 Ru1 C21 C20 2.4(4)
Se1 Ru1 C21 C20 -83.17(18)
C7 Se1 C6 C1 -5.4(3)
Ru1 Se1 C6 C1 -105.0(2)
C7 Se1 C6 C5 176.8(2)
Ru1 Se1 C6 C5 77.3(2)
C1 C2 C3 C4 0.2(5)
N2 N1 C8 C9 0.3(3)
Ru1 N1 C8 C9 -172.47(18)
N2 N1 C8 C7 -179.0(2)
Ru1 N1 C8 C7 8.3(3)
N2 N3 C9 C8 1.4(3)
C10 N3 C9 C8 174.9(3)
N1 C8 C9 N3 -1.0(3)
C7 C8 C9 N3 178.1(3)
C2 C3 C4 C5 0.4(5)
C3 C4 C5 C6 -0.6(5)
C1 C6 C5 C4 0.3(4)
Se1 C6 C5 C4 178.1(2)
C18 C19 C20 C21 -2.4(5)
Ru1 C19 C20 C21 52.4(3)
C18 C19 C20 Ru1 -54.8(3)
C22 C21 C20 C19 1.7(4)
Ru1 C21 C20 C19 -52.9(3)
C22 C21 C20 Ru1 54.6(2)
N1 Ru1 C20 C19 155.6(2)
C22 Ru1 C20 C19 104.1(2)
C21 Ru1 C20 C19 133.7(3)
C17 Ru1 C20 C19 66.6(2)
C18 Ru1 C20 C19 30.0(2)
Cl1 Ru1 C20 C19 -45.3(2)
Se1 Ru1 C20 C19 -124.13(18)
N1 Ru1 C20 C21 21.9(3)
C22 Ru1 C20 C21 -29.66(19)
C19 Ru1 C20 C21 -133.7(3)
C17 Ru1 C20 C21 -67.2(2)
C18 Ru1 C20 C21 -103.8(2)
Cl1 Ru1 C20 C21 -179.05(15)
Se1 Ru1 C20 C21 102.13(18)
C5 C6 C1 C2 0.3(4)
Se1 C6 C1 C2 -177.4(2)
C3 C2 C1 C6 -0.5(5)
C10 S1 C11 C12 93.4(3)
C10 S1 C11 C16 -87.0(3)
N1 C8 C7 Se1 -28.3(3)
C9 C8 C7 Se1 152.7(3)
C6 Se1 C7 C8 -80.2(2)
Ru1 Se1 C7 C8 29.6(2)
C12 C11 C16 C15 0.1(5)
S1 C11 C16 C15 -179.4(3)
C20 C21 C22 C17 -0.2(4)
Ru1 C21 C22 C17 54.5(2)
C20 C21 C22 Ru1 -54.7(2)
N1 Ru1 C22 C21 -124.94(18)
C20 Ru1 C22 C21 30.16(19)
C19 Ru1 C22 C21 66.6(2)
C17 Ru1 C22 C21 132.3(3)
C18 Ru1 C22 C21 103.9(2)
Cl1 Ru1 C22 C21 146.80(17)
Se1 Ru1 C22 C21 -46.5(2)
N1 Ru1 C22 C17 102.76(19)
C21 Ru1 C22 C17 -132.3(3)
C20 Ru1 C22 C17 -102.1(2)
C19 Ru1 C22 C17 -65.7(2)
C18 Ru1 C22 C17 -28.44(19)
Cl1 Ru1 C22 C17 14.5(3)
Se1 Ru1 C22 C17 -178.79(14)
C20 C19 C18 C17 1.5(5)
Ru1 C19 C18 C17 -53.2(3)
C20 C19 C18 Ru1 54.7(3)
N1 Ru1 C18 C17 -43.1(2)
C22 Ru1 C18 C17 28.9(2)
C21 Ru1 C18 C17 65.8(2)
C20 Ru1 C18 C17 103.4(2)
C19 Ru1 C18 C17 132.8(3)
Cl1 Ru1 C18 C17 -131.82(19)
Se1 Ru1 C18 C17 161.47(15)
N1 Ru1 C18 C19 -175.82(17)
C22 Ru1 C18 C19 -103.8(2)
C21 Ru1 C18 C19 -66.9(2)
C20 Ru1 C18 C19 -29.3(2)
C17 Ru1 C18 C19 -132.8(3)
Cl1 Ru1 C18 C19 95.43(19)
Se1 Ru1 C18 C19 28.7(3)
N2 N3 C10 S1 108.1(2)
C9 N3 C10 S1 -65.1(3)
C11 S1 C10 N3 -56.4(2)
C16 C11 C12 C13 0.2(5)
S1 C11 C12 C13 179.7(3)
C19 C18 C17 C22 0.0(5)
Ru1 C18 C17 C22 -52.9(3)
C19 C18 C17 Ru1 53.0(3)
C21 C22 C17 C18 -0.7(4)
Ru1 C22 C17 C18 53.6(3)
C21 C22 C17 Ru1 -54.3(2)
N1 Ru1 C17 C18 146.94(19)
C22 Ru1 C17 C18 -133.0(3)
C21 Ru1 C17 C18 -103.9(2)
C20 Ru1 C17 C18 -65.9(2)
C19 Ru1 C17 C18 -29.2(2)
Cl1 Ru1 C17 C18 54.6(2)
Se1 Ru1 C17 C18 -128.6(4)
N1 Ru1 C17 C22 -80.01(19)
C21 Ru1 C17 C22 29.12(18)
C20 Ru1 C17 C22 67.11(19)
C19 Ru1 C17 C22 103.8(2)
C18 Ru1 C17 C22 133.0(3)
Cl1 Ru1 C17 C22 -172.39(16)
Se1 Ru1 C17 C22 4.4(5)
C11 C16 C15 C14 -0.7(5)
C16 C15 C14 C13 0.9(5)
C11 C12 C13 C14 0.0(5)
C15 C14 C13 C12 -0.6(5)
